data_4062564
loop_
_publ_author_name
'Niel, Virginie'
'Thompson, Amber L.'
'Goeta, Andr\'es E.'
'Enachescu, Cristian'
'Hauser, Andreas'
'Galet, Ana'
'Mu\~noz, M. Carmen'
'Real, Jos\'e A'

_publ_section_title
;
Thermal and Light-Induced Two-step Spin Transition in a Novel Fe(II) 3D
Polymer with Strong Metallophilic Interactions: Diffraction, Magnetic,
Calorimetric and Visible Absorption Spectroscopic Studies of
{Fe(pmd)[Ag(CN)2][Ag2(CN)3]}.
;
_journal_name_full Organometallics
_journal_paper_doi 10.1021/om0342053
_journal_year 2004
_chemical_formula_sum 'C9 H4 Ag3 Fe N7'
_chemical_formula_weight 589.65
_space_group_IT_number 14
_symmetry_cell_setting monoclinic
_symmetry_space_group_name_Hall '-P 2ybc'
_symmetry_space_group_name_H-M 'P 1 21/c 1'
_cell_angle_alpha 90.00
_cell_angle_beta 97.228(2)
_cell_angle_gamma 90.00
_cell_formula_units_Z 16
_cell_length_a 17.6506(19)
_cell_length_b 29.281(3)
_cell_length_c 12.2184(14)
_cell_measurement_temperature 30(2)
_cell_volume 6264.7(12)
_diffrn_ambient_temperature 30(2)
_exptl_crystal_density_diffrn 2.501
_cod_original_sg_symbol_H-M 'P 21/c'
_cod_database_code 4062564

loop_
_symmetry_equiv_pos_as_xyz
'x, y, z'
'-x, y+1/2, -z+1/2'
'-x, -y, -z'
'x, -y-1/2, z-1/2'

loop_
_atom_site_label
_atom_site_type_symbol
_atom_site_fract_x
_atom_site_fract_y
_atom_site_fract_z
_atom_site_U_iso_or_equiv
_atom_site_adp_type
_atom_site_occupancy
_atom_site_symmetry_multiplicity
_atom_site_calc_flag
_atom_site_refinement_flags
_atom_site_disorder_assembly
_atom_site_disorder_group
Ag1 Ag 0.16718(11) 0.86281(6) 0.14697(16) 0.0118(4) Uani 1 1 d . . .
Ag2 Ag 0.21672(10) 0.68722(6) -0.12488(15) 0.0101(4) Uani 1 1 d . . .
Ag3 Ag 0.25903(10) 0.73198(6) 0.63720(16) 0.0111(4) Uani 1 1 d . . .
Ag4 Ag 0.22742(10) 0.56991(6) 0.23541(15) 0.0099(4) Uani 1 1 d . . .
Ag5 Ag 0.31817(10) 0.49976(6) 0.12778(15) 0.0100(4) Uani 1 1 d . . .
Ag6 Ag 0.14880(11) 0.63663(6) 0.36728(15) 0.0108(4) Uani 1 1 d . . .
Ag7 Ag 0.65812(10) 0.76873(6) -0.13574(15) 0.0092(4) Uani 1 1 d . . .
Ag8 Ag 0.70653(10) 0.69436(6) 0.71490(15) 0.0099(4) Uani 1 1 d . . .
Ag9 Ag -0.21300(10) 0.88018(6) 0.10548(15) 0.0101(4) Uani 1 1 d . . .
Ag10 Ag 0.73204(10) 0.56129(6) 0.39385(15) 0.0089(4) Uani 1 1 d . . .
Ag11 Ag 0.68763(10) 0.50598(6) 0.16830(15) 0.0106(4) Uani 1 1 d . . .
Ag12 Ag 0.21764(10) 0.40248(6) -0.15532(15) 0.0111(4) Uani 1 1 d . . .
Fe1 Fe -0.04477(19) 0.74821(11) -0.0432(3) 0.0073(7) Uani 1 1 d . . .
Fe2 Fe 0.49278(19) 0.62951(11) -0.0199(3) 0.0064(7) Uani 1 1 d . . .
Fe3 Fe 0.46638(19) 0.62731(11) 0.4761(3) 0.0076(7) Uani 1 1 d . . .
Fe4 Fe 0.0000 0.5000 0.0000 0.0078(9) Uani 1 2 d S . .
Fe5 Fe 0.0000 0.5000 0.5000 0.0061(9) Uani 1 2 d S . .
N1 N -0.1376(13) 0.7092(8) -0.1264(19) 0.020(5) Uiso 1 1 d . . .
N2 N -0.1229(13) 0.7961(8) 0.0094(19) 0.017(5) Uiso 1 1 d . . .
N3 N 0.0472(11) 0.7894(7) 0.0390(17) 0.010(4) Uiso 1 1 d . . .
N4 N 0.0407(11) 0.7036(6) -0.0970(15) 0.005(4) Uiso 1 1 d . . .
N5 N -0.0421(12) 0.7093(7) 0.1101(17) 0.012(4) Uiso 1 1 d . . .
N6 N -0.0403(11) 0.7107(7) 0.3072(16) 0.008(4) Uiso 1 1 d . . .
N7 N 0.4152(12) 0.5803(7) 0.0249(17) 0.013(4) Uiso 1 1 d . . .
N8 N 0.5815(11) 0.5868(7) 0.0600(17) 0.010(4) Uiso 1 1 d . . .
N9 N 0.5709(13) 0.6799(8) -0.0637(19) 0.020(5) Uiso 1 1 d . . .
N10 N 0.3979(10) 0.6680(6) -0.0993(15) 0.004(4) Uiso 1 1 d . . .
N11 N 0.4943(11) 0.5884(6) -0.1738(16) 0.006(4) Uiso 1 1 d . . .
N12 N 0.4815(12) 0.6699(7) 0.1336(17) 0.012(4) Uiso 1 1 d . . .
N13 N 0.3787(11) 0.6679(7) 0.5278(17) 0.010(4) Uiso 1 1 d . . .
N14 N 0.3847(12) 0.5817(7) 0.3949(17) 0.011(4) Uiso 1 1 d . . .
N15 N 0.5595(11) 0.5877(6) 0.4279(16) 0.006(4) Uiso 1 1 d . . .
N16 N 0.5494(12) 0.6740(7) 0.5556(18) 0.014(5) Uiso 1 1 d . . .
N17 N 0.4631(11) 0.6669(7) 0.3244(16) 0.007(4) Uiso 1 1 d . . .
N18 N 0.4743(13) 0.5885(8) -0.3691(18) 0.017(5) Uiso 1 1 d . . .
N19 N 0.0716(12) 0.5530(7) 0.0751(18) 0.015(5) Uiso 1 1 d . . .
N20 N 0.0975(12) 0.4641(7) -0.0403(18) 0.013(4) Uiso 1 1 d . . .
N21 N 0.0063(12) 0.4640(7) 0.1644(17) 0.013(4) Uiso 1 1 d . . .
N22 N 0.0917(12) 0.4717(7) 0.5683(17) 0.012(4) Uiso 1 1 d . . .
N23 N 0.0615(11) 0.5493(7) 0.4498(16) 0.008(4) Uiso 1 1 d . . .
N24 N 0.0089(12) 0.4644(7) 0.3612(17) 0.012(4) Uiso 1 1 d . . .
N25 N 0.1898(14) 0.6906(8) 0.285(2) 0.024(5) Uiso 1 1 d . . .
N26 N 0.2692(13) 0.3511(8) -0.2394(19) 0.020(5) Uiso 1 1 d . . .
N27 N 0.2757(13) 0.4491(8) 0.2258(19) 0.020(5) Uiso 1 1 d . . .
N28 N 0.7426(13) 0.4495(8) 0.244(2) 0.022(5) Uiso 1 1 d . . .
C1 C -0.1933(12) 0.7028(7) -0.1821(17) 0.001(4) Uiso 1 1 d . . .
C2 C -0.1598(14) 0.8271(8) 0.031(2) 0.010(5) Uiso 1 1 d . . .
C3 C 0.0927(14) 0.8136(9) 0.078(2) 0.012(5) Uiso 1 1 d . . .
C4 C 0.1014(15) 0.6940(9) -0.110(2) 0.015(5) Uiso 1 1 d . . .
C5 C -0.0457(14) 0.7306(9) 0.207(2) 0.012(5) Uiso 1 1 d . . .
H5 H -0.0527 0.7628 0.2040 0.015 Uiso 1 1 calc R . .
C51 C -0.0341(14) 0.6625(8) 0.113(2) 0.012(5) Uiso 1 1 d . . .
H51 H -0.0313 0.6460 0.0467 0.014 Uiso 1 1 calc R . .
C52 C -0.0302(15) 0.6392(9) 0.214(2) 0.017(6) Uiso 1 1 d . . .
H52 H -0.0240 0.6070 0.2171 0.021 Uiso 1 1 calc R . .
C53 C -0.0355(14) 0.6642(8) 0.308(2) 0.012(5) Uiso 1 1 d . . .
H53 H -0.0359 0.6485 0.3763 0.014 Uiso 1 1 calc R . .
C7 C 0.3737(13) 0.5500(8) 0.0533(19) 0.006(4) Uiso 1 1 d . . .
C8 C 0.6193(13) 0.5605(8) 0.100(2) 0.009(5) Uiso 1 1 d . . .
C9 C 0.6060(14) 0.7119(9) -0.084(2) 0.013(5) Uiso 1 1 d . . .
C10 C 0.3334(15) 0.6794(9) -0.114(2) 0.016(5) Uiso 1 1 d . . .
C11 C 0.4808(13) 0.6082(8) -0.2731(19) 0.010(5) Uiso 1 1 d . . .
H11 H 0.4753 0.6404 -0.2734 0.012 Uiso 1 1 calc R . .
C111 C 0.4958(12) 0.5424(7) -0.1723(17) 0.001(4) Uiso 1 1 d . . .
H111 H 0.5010 0.5269 -0.1033 0.002 Uiso 1 1 calc R . .
C112 C 0.4901(14) 0.5171(8) -0.269(2) 0.011(5) Uiso 1 1 d . . .
H112 H 0.4940 0.4847 -0.2675 0.013 Uiso 1 1 calc R . .
C113 C 0.4779(13) 0.5420(8) -0.370(2) 0.008(5) Uiso 1 1 d . . .
H113 H 0.4723 0.5261 -0.4379 0.010 Uiso 1 1 calc R . .
C12 C 0.4783(13) 0.6476(8) 0.2275(18) 0.006(4) Uiso 1 1 d . . .
H12 H 0.4874 0.6156 0.2275 0.007 Uiso 1 1 calc R . .
C121 C 0.4728(13) 0.7150(8) 0.132(2) 0.009(5) Uiso 1 1 d . . .
H121 H 0.4757 0.7312 0.0650 0.011 Uiso 1 1 calc R . .
C122 C 0.4597(14) 0.7387(8) 0.225(2) 0.011(5) Uiso 1 1 d . . .
H122 H 0.4547 0.7710 0.2238 0.014 Uiso 1 1 calc R . .
C123 C 0.4539(13) 0.7137(8) 0.3223(19) 0.007(5) Uiso 1 1 d . . .
H123 H 0.4435 0.7293 0.3870 0.008 Uiso 1 1 calc R . .
C13 C 0.3301(12) 0.6893(7) 0.5586(18) 0.005(4) Uiso 1 1 d . . .
C14 C 0.3289(14) 0.5737(9) 0.340(2) 0.013(5) Uiso 1 1 d . . .
C15 C 0.6188(15) 0.5764(9) 0.411(2) 0.017(6) Uiso 1 1 d . . .
C16 C 0.6048(14) 0.6840(9) 0.608(2) 0.013(5) Uiso 1 1 d . . .
C19 C 0.1282(14) 0.5617(9) 0.128(2) 0.013(5) Uiso 1 1 d . . .
C20 C 0.1461(14) 0.4441(8) -0.076(2) 0.012(5) Uiso 1 1 d . . .
C21 C 0.0013(15) 0.4848(9) 0.258(2) 0.014(5) Uiso 1 1 d . . .
H21 H -0.0083 0.5168 0.2543 0.017 Uiso 1 1 calc R . .
C211 C 0.0158(15) 0.4186(9) 0.163(2) 0.018(6) Uiso 1 1 d . . .
H211 H 0.0150 0.4024 0.0950 0.022 Uiso 1 1 calc R . .
C212 C 0.0273(14) 0.3956(9) 0.267(2) 0.013(5) Uiso 1 1 d . . .
H212 H 0.0395 0.3639 0.2695 0.015 Uiso 1 1 calc R . .
C213 C 0.0208(14) 0.4192(8) 0.362(2) 0.011(5) Uiso 1 1 d . . .
H213 H 0.0247 0.4031 0.4301 0.014 Uiso 1 1 calc R . .
C22 C 0.1547(14) 0.4554(9) 0.592(2) 0.014(5) Uiso 1 1 d . . .
C23 C 0.0947(14) 0.5790(8) 0.426(2) 0.011(5) Uiso 1 1 d . . .
C25 C 0.2115(15) 0.7802(9) 0.730(2) 0.017(6) Uiso 1 1 d . . .
C26 C 0.7035(13) 0.8225(8) -0.2074(19) 0.009(5) Uiso 1 1 d . . .
C27 C -0.2570(14) 0.9284(8) 0.207(2) 0.011(5) Uiso 1 1 d . . .
C28 C 0.2277(13) 0.9192(8) 0.2197(19) 0.008(5) Uiso 1 1 d . . .

loop_
_atom_site_aniso_label
_atom_site_aniso_U_11
_atom_site_aniso_U_22
_atom_site_aniso_U_33
_atom_site_aniso_U_23
_atom_site_aniso_U_13
_atom_site_aniso_U_12
Ag1 0.0124(9) 0.0075(8) 0.0141(9) -0.0017(7) -0.0033(7) -0.0025(7)
Ag2 0.0066(9) 0.0114(9) 0.0117(9) 0.0005(7) -0.0007(7) 0.0020(7)
Ag3 0.0122(9) 0.0079(8) 0.0139(9) 0.0001(7) 0.0047(7) 0.0018(7)
Ag4 0.0077(9) 0.0106(9) 0.0107(9) -0.0033(7) -0.0022(7) 0.0009(7)
Ag5 0.0113(9) 0.0049(8) 0.0144(9) -0.0006(7) 0.0045(7) -0.0014(7)
Ag6 0.0122(9) 0.0080(8) 0.0126(9) 0.0006(7) 0.0036(7) 0.0003(7)
Ag7 0.0087(8) 0.0078(8) 0.0108(9) -0.0003(7) 0.0004(7) -0.0016(7)
Ag8 0.0098(9) 0.0078(8) 0.0115(9) -0.0025(7) -0.0007(7) 0.0006(7)
Ag9 0.0118(9) 0.0068(8) 0.0117(9) 0.0007(7) 0.0021(7) 0.0018(7)
Ag10 0.0070(8) 0.0090(8) 0.0097(9) -0.0023(7) -0.0020(7) 0.0001(7)
Ag11 0.0121(9) 0.0041(8) 0.0137(9) -0.0006(7) -0.0053(7) 0.0025(7)
Ag12 0.0107(9) 0.0092(9) 0.0132(9) -0.0022(7) 0.0016(7) 0.0027(7)
Fe1 0.0061(16) 0.0053(15) 0.0103(17) -0.0019(13) 0.0000(13) -0.0002(12)
Fe2 0.0037(15) 0.0061(16) 0.0083(16) 0.0002(13) -0.0034(13) 0.0001(12)
Fe3 0.0085(16) 0.0058(16) 0.0077(16) -0.0028(13) -0.0016(13) 0.0003(13)
Fe4 0.005(2) 0.007(2) 0.011(2) -0.0004(19) -0.0019(19) 0.0005(18)
Fe5 0.004(2) 0.004(2) 0.010(2) -0.0011(18) -0.0019(18) 0.0011(17)

loop_
_geom_bond_atom_site_label_1
_geom_bond_atom_site_label_2
_geom_bond_distance
_geom_bond_site_symmetry_2
_geom_bond_publ_flag
Ag1 C3 2.06(2) . ?
Ag1 C28 2.10(2) . ?
Ag1 Ag2 3.173(3) 4_576 ?
Ag1 Ag3 3.224(3) 4_575 ?
Ag2 C10 2.06(3) . ?
Ag2 C4 2.08(3) . ?
Ag2 Ag1 3.173(3) 4_575 ?
Ag2 Ag3 3.357(3) 1_554 ?
Ag3 C25 2.05(3) . ?
Ag3 C13 2.09(2) . ?
Ag3 Ag1 3.224(3) 4_576 ?
Ag3 Ag2 3.357(3) 1_556 ?
Ag4 C14 2.07(3) . ?
Ag4 C19 2.07(3) . ?
Ag4 Ag6 2.983(3) . ?
Ag5 C7 2.04(2) . ?
Ag5 N27 2.10(2) . ?
Ag5 Ag4 3.008(3) . ?
Ag6 N25 2.05(2) . ?
Ag6 C23 2.11(2) . ?
Ag7 C26 2.02(2) . ?
Ag7 C9 2.04(3) . ?
Ag7 Ag8 3.032(3) 1_554 ?
Ag8 C1 2.05(2) 1_656 ?
Ag8 C16 2.11(3) . ?
Ag8 Ag9 3.008(3) 4_676 ?
Ag8 Ag7 3.032(3) 1_556 ?
Ag9 C2 2.08(2) . ?
Ag9 C27 2.09(2) . ?
Ag9 Ag8 3.008(3) 4_475 ?
Ag9 Ag10 3.152(3) 4_475 ?
Ag10 C22 2.04(3) 3_666 ?
Ag10 C15 2.08(3) . ?
Ag10 Ag9 3.152(3) 4_676 ?
Ag10 Ag12 3.326(3) 3_665 ?
Ag11 N28 2.08(2) . ?
Ag11 C8 2.11(2) . ?
Ag11 Ag12 3.174(3) 3_665 ?
Ag11 Ag10 3.208(3) . ?
Ag12 C20 2.08(3) . ?
Ag12 N26 2.09(2) . ?
Ag12 Ag11 3.174(3) 3_665 ?
Ag12 Ag10 3.326(3) 3_665 ?
Fe1 N2 2.12(2) . ?
Fe1 N1 2.15(2) . ?
Fe1 N4 2.159(19) . ?
Fe1 N3 2.17(2) . ?
Fe1 N5 2.19(2) . ?
Fe1 N6 2.20(2) 4_575 ?
Fe2 N7 2.11(2) . ?
Fe2 N9 2.13(2) . ?
Fe2 N8 2.14(2) . ?
Fe2 N10 2.147(19) . ?
Fe2 N11 2.236(19) . ?
Fe2 N12 2.25(2) . ?
Fe3 N13 2.11(2) . ?
Fe3 N14 2.12(2) . ?
Fe3 N16 2.15(2) . ?
Fe3 N15 2.153(19) . ?
Fe3 N17 2.181(19) . ?
Fe3 N18 2.20(2) 1_556 ?
Fe4 N20 2.13(2) . ?
Fe4 N20 2.13(2) 3_565 ?
Fe4 N19 2.13(2) 3_565 ?
Fe4 N19 2.13(2) . ?
Fe4 N21 2.26(2) . ?
Fe4 N21 2.26(2) 3_565 ?
Fe5 N22 1.91(2) . ?
Fe5 N22 1.91(2) 3_566 ?
Fe5 N23 1.952(19) 3_566 ?
Fe5 N23 1.95(2) . ?
Fe5 N24 2.01(2) . ?
Fe5 N24 2.01(2) 3_566 ?
N1 C1 1.14(3) . ?
N2 C2 1.17(3) . ?
N3 C3 1.13(3) . ?
N4 C4 1.14(3) . ?
N5 C5 1.34(3) . ?
N5 C51 1.38(3) . ?
N6 C5 1.35(3) . ?
N6 C53 1.37(3) . ?
N6 Fe1 2.20(2) 4_576 ?
N7 C7 1.23(3) . ?
N8 C8 1.09(3) . ?
N9 C9 1.17(3) . ?
N10 C10 1.18(3) . ?
N11 C11 1.34(3) . ?
N11 C111 1.35(3) . ?
N12 C12 1.33(3) . ?
N12 C121 1.33(3) . ?
N13 C13 1.16(3) . ?
N14 C14 1.15(3) . ?
N15 C15 1.14(3) . ?
N16 C16 1.13(3) . ?
N17 C12 1.37(3) . ?
N17 C123 1.38(3) . ?
N18 C11 1.30(3) . ?
N18 C113 1.36(3) . ?
N18 Fe3 2.20(2) 1_554 ?
N19 C19 1.15(3) . ?
N20 C20 1.17(3) . ?
N21 C21 1.30(3) . ?
N21 C211 1.34(3) . ?
N22 C22 1.21(3) . ?
N23 C23 1.11(3) . ?
N24 C213 1.34(3) . ?
N24 C21 1.39(3) . ?
N25 C25 1.18(3) 4_575 ?
N26 C26 1.20(3) 2_644 ?
N27 C27 1.10(3) 2_545 ?
N28 C28 1.10(3) 2_645 ?
C1 Ag8 2.05(2) 1_454 ?
C51 C52 1.40(4) . ?
C52 C53 1.38(4) . ?
C111 C112 1.38(3) . ?
C112 C113 1.43(3) . ?
C121 C122 1.38(3) . ?
C122 C123 1.41(3) . ?
C211 C212 1.43(4) . ?
C212 C213 1.37(3) . ?
C22 Ag10 2.04(3) 3_666 ?
C25 N25 1.18(3) 4_576 ?
C26 N26 1.20(3) 2_654 ?
C27 N27 1.10(3) 2 ?
C28 N28 1.10(3) 2_655 ?
